data_4507437
loop_
_publ_author_name
'Zhou, Zhun'
'Bong, Dennis'

_publ_section_title
;
 Small-molecule/polymer recognition triggers aqueous-phase assembly and
 encapsulation.
;
_journal_issue 1
_journal_name_full 'Langmuir : the ACS journal of surfaces and colloids'
_journal_page_first 144
_journal_page_last 150
_journal_paper_doi 10.1021/la304457y
_journal_volume 29
_journal_year 2013
_chemical_compound_source 'synthesis as described'
_chemical_formula_moiety '4(C4 H3 F N2 O2), 2(C3 H6 N6), 5(H2 O)'
_chemical_formula_sum 'C22 H34 F4 N20 O13'
_chemical_formula_weight 862.69
_chemical_name_common 'Bong 1887'
_chemical_name_systematic
;
 ?
;
_space_group_IT_number 2
_symmetry_cell_setting triclinic
_symmetry_Int_Tables_number 2
_symmetry_space_group_name_Hall '-P 1'
_symmetry_space_group_name_H-M 'P -1'
_atom_sites_solution_hydrogens geom
_atom_sites_solution_primary direct
_atom_sites_solution_secondary difmap
_audit_conform_dict_location ftp://ftp.iucr.org/pub/cif_core.dic
_audit_conform_dict_name cif_core.dic
_audit_conform_dict_version 2.4
_audit_creation_date 2012-06-15T11:35:23-00:00
_audit_creation_method 'WinGX routine CIF_UPDATE'
_cell_angle_alpha 64.064(1)
_cell_angle_beta 68.361(1)
_cell_angle_gamma 79.224(1)
_cell_formula_units_Z 2
_cell_length_a 11.9773(2)
_cell_length_b 12.7553(2)
_cell_length_c 13.8238(2)
_cell_measurement_reflns_used 8064
_cell_measurement_temperature 190(2)
_cell_measurement_theta_max 27.485
_cell_measurement_theta_min 1.018
_cell_measurement_wavelength 0.71073
_cell_volume 1764.53(5)
_computing_cell_refinement 'HKL Scalepack (Otwinowski & Minor 1997)'
_computing_data_collection 'Collect (Bruker AXS BV, 1997-2004)'
_computing_data_reduction 'HKL Denzo and Scalepack (Otwinowski & Minor 1997)'
_computing_molecular_graphics 'Ortep-3 for Windows (Farrugia, 1997)'
_computing_publication_material 'WinGX publication routines (Farrugia, 1999)'
_computing_structure_refinement 'SHELXL-97 (Sheldrick, 2008)'
_computing_structure_solution 'SIR2004:  J. Appl. Cryst., (2005), 38, 381-388.'
_diffrn_ambient_temperature 190(2)
_diffrn_detector 'CCD plate'
_diffrn_detector_area_resol_mean 9
_diffrn_measured_fraction_theta_full 0.996
_diffrn_measured_fraction_theta_max 0.996
_diffrn_measurement_device '95mm CCD camera on \k-goniostat'
_diffrn_measurement_device_type 'Nonius KappaCCD'
_diffrn_measurement_method 'phi and omega scans'
_diffrn_orient_matrix_type 'by Bruker AXS Collect from scalepack cell'
_diffrn_orient_matrix_UB_11 -0.468888E-1
_diffrn_orient_matrix_UB_12 0.151057E-1
_diffrn_orient_matrix_UB_13 -0.517688E-1
_diffrn_orient_matrix_UB_21 0.403854E-1
_diffrn_orient_matrix_UB_22 0.760435E-1
_diffrn_orient_matrix_UB_23 -0.518021E-1
_diffrn_orient_matrix_UB_31 0.651613E-1
_diffrn_orient_matrix_UB_32 -0.39957E-1
_diffrn_orient_matrix_UB_33 -0.43251E-1
_diffrn_radiation_monochromator graphite
_diffrn_radiation_probe x-ray
_diffrn_radiation_type MoK\a
_diffrn_radiation_wavelength 0.71073
_diffrn_reflns_av_R_equivalents 0.036
_diffrn_reflns_limit_h_max 15
_diffrn_reflns_limit_h_min -15
_diffrn_reflns_limit_k_max 16
_diffrn_reflns_limit_k_min -16
_diffrn_reflns_limit_l_max 17
_diffrn_reflns_limit_l_min -17
_diffrn_reflns_number 47371
_diffrn_reflns_theta_full 27.51
_diffrn_reflns_theta_max 27.51
_diffrn_reflns_theta_min 1.78
_diffrn_source 'Enraf Nonius FR590'
_exptl_absorpt_coefficient_mu 0.147
_exptl_absorpt_correction_T_max 0.983
_exptl_absorpt_correction_T_min 0.779
_exptl_absorpt_correction_type multi-scan
_exptl_absorpt_process_details 'HKL Scalepack (Otwinowski & Minor, 1997)'
_exptl_crystal_colour colourless
_exptl_crystal_density_diffrn 1.624
_exptl_crystal_density_method 'not measured'
_exptl_crystal_description 'triangular plate'
_exptl_crystal_F_000 892
_exptl_crystal_size_max 0.38
_exptl_crystal_size_mid 0.27
_exptl_crystal_size_min 0.12
_refine_diff_density_max 0.293
_refine_diff_density_min -0.252
_refine_diff_density_rms 0.049
_refine_ls_extinction_method none
_refine_ls_goodness_of_fit_ref 1.026
_refine_ls_hydrogen_treatment refall
_refine_ls_matrix_type full
_refine_ls_number_parameters 676
_refine_ls_number_reflns 8075
_refine_ls_number_restraints 0
_refine_ls_restrained_S_all 1.026
_refine_ls_R_factor_all 0.0709
_refine_ls_R_factor_gt 0.0419
_refine_ls_shift/su_max 0.001
_refine_ls_shift/su_mean 0
_refine_ls_structure_factor_coef Fsqd
_refine_ls_weighting_details 'w=1/[\s^2^(Fo^2^)+(0.0699P)^2^+0.1051P] where P=(Fo^2^+2Fc^2^)/3'
_refine_ls_weighting_scheme calc
_refine_ls_wR_factor_gt 0.1046
_refine_ls_wR_factor_ref 0.1193
_reflns_number_gt 5558
_reflns_number_total 8075
_reflns_threshold_expression >2\s(I)
_cod_data_source_file la304457y_si_003.cif
_cod_data_source_block Bong1887
_cod_original_sg_symbol_H-M P-1
_cod_database_code 4507437

loop_
_symmetry_equiv_pos_as_xyz
'x, y, z'
'-x, -y, -z'

loop_
_atom_site_label
_atom_site_type_symbol
_atom_site_fract_x
_atom_site_fract_y
_atom_site_fract_z
_atom_site_U_iso_or_equiv
_atom_site_adp_type
_atom_site_occupancy
_atom_site_symmetry_multiplicity
_atom_site_calc_flag
_atom_site_refinement_flags
N1A N 0.66596(12) 0.15340(11) 0.73105(10) 0.0284(3) Uani 1 1 d .
N2A N 0.80120(11) 0.01920(11) 0.82252(10) 0.0284(3) Uani 1 1 d .
N3A N 0.75157(12) 0.20447(11) 0.83586(11) 0.0293(3) Uani 1 1 d .
N4A N 0.71390(14) -0.02691(13) 0.72431(12) 0.0357(3) Uani 1 1 d .
H4A1 H 0.7621(18) -0.0952(19) 0.7341(16) 0.052(6) Uiso 1 1 d .
H4A2 H 0.6669(18) -0.0107(17) 0.6799(16) 0.047(5) Uiso 1 1 d .
N5A N 0.87684(13) 0.06976(13) 0.92526(12) 0.0329(3) Uani 1 1 d .
H5A1 H 0.9208(18) -0.0004(19) 0.9391(16) 0.050(6) Uiso 1 1 d .
H5A2 H 0.8885(16) 0.1215(17) 0.9515(15) 0.041(5) Uiso 1 1 d .
N6A N 0.62438(14) 0.33056(13) 0.74348(13) 0.0365(3) Uani 1 1 d .
H6A1 H 0.6338(18) 0.3788(18) 0.7650(16) 0.045(6) Uiso 1 1 d .
H6A2 H 0.5751(18) 0.3479(17) 0.6983(17) 0.050(6) Uiso 1 1 d .
C1A C 0.72810(14) 0.05053(13) 0.75958(12) 0.0270(3) Uani 1 1 d .
C2A C 0.80877(14) 0.09873(13) 0.85957(12) 0.0269(3) Uani 1 1 d .
C3A C 0.68262(14) 0.22684(13) 0.77079(13) 0.0276(3) Uani 1 1 d .
N1B N 0.17583(12) 0.01209(11) 0.68333(11) 0.0289(3) Uani 1 1 d .
N2B N 0.18570(11) 0.13605(11) 0.76904(10) 0.0276(3) Uani 1 1 d .
N3B N 0.06028(12) 0.19178(11) 0.65246(11) 0.0298(3) Uani 1 1 d .
N4B N 0.29640(13) -0.03547(13) 0.79347(12) 0.0334(3) Uani 1 1 d .
H4B1 H 0.3255(18) -0.0202(17) 0.8360(17) 0.050(6) Uiso 1 1 d .
H4B2 H 0.3188(17) -0.1034(18) 0.7792(15) 0.046(5) Uiso 1 1 d .
N5B N 0.07047(14) 0.30531(13) 0.73946(13) 0.0365(3) Uani 1 1 d .
H5B1 H 0.0204(18) 0.3539(18) 0.7122(16) 0.048(6) Uiso 1 1 d .
H5B2 H 0.0967(17) 0.3173(16) 0.7848(16) 0.042(5) Uiso 1 1 d .
N6B N 0.05947(15) 0.07210(15) 0.56811(14) 0.0450(4) Uani 1 1 d .
H6B1 H 0.0034(18) 0.1196(17) 0.5384(15) 0.044(5) Uiso 1 1 d .
H6B2 H 0.0795(18) 0.002(2) 0.5584(17) 0.056(6) Uiso 1 1 d .
C1B C 0.21695(13) 0.03948(13) 0.74793(12) 0.0267(3) Uani 1 1 d .
C2B C 0.10557(14) 0.20882(13) 0.72017(13) 0.0282(3) Uani 1 1 d .
C3B C 0.09901(14) 0.09260(14) 0.63653(13) 0.0295(3) Uani 1 1 d .
F1C F 0.28982(9) 0.41770(8) 0.98465(8) 0.0382(2) Uani 1 1 d .
O1C O 0.40732(10) 0.02300(9) 0.91788(9) 0.0304(3) Uani 1 1 d .
O2C O 0.18285(10) 0.36159(9) 0.86960(9) 0.0336(3) Uani 1 1 d .
N1C N 0.29661(11) 0.19298(11) 0.89256(11) 0.0265(3) Uani 1 1 d .
H1C H 0.2600(19) 0.1712(18) 0.8522(17) 0.053(6) Uiso 1 1 d .
N2C N 0.43443(12) 0.14390(11) 0.98863(11) 0.0276(3) Uani 1 1 d .
H2C H 0.4875(18) 0.0933(17) 1.0203(16) 0.048(5) Uiso 1 1 d .
C1C C 0.38109(13) 0.11457(13) 0.93262(12) 0.0251(3) Uani 1 1 d .
C2C C 0.26097(13) 0.29688(13) 0.90584(12) 0.0261(3) Uani 1 1 d .
C3C C 0.32280(14) 0.31844(13) 0.96679(13) 0.0282(3) Uani 1 1 d .
C4C C 0.40487(14) 0.24388(14) 1.00718(13) 0.0294(3) Uani 1 1 d .
H4C H 0.4469(15) 0.2584(14) 1.0445(13) 0.029(4) Uiso 1 1 d .
F1D F 1.00810(9) 0.44880(8) 1.20108(9) 0.0419(3) Uani 1 1 d .
O1D O 0.97821(10) 0.14691(10) 1.04013(10) 0.0360(3) Uani 1 1 d .
O2D O 1.14147(10) 0.24281(10) 1.23889(10) 0.0362(3) Uani 1 1 d .
N1D N 1.05346(12) 0.19294(12) 1.14529(11) 0.0284(3) Uani 1 1 d .
H1D H 1.0978(18) 0.1223(19) 1.1567(16) 0.053(6) Uiso 1 1 d .
N2D N 0.91147(12) 0.31495(12) 1.06621(11) 0.0296(3) Uani 1 1 d .
H2D H 0.8650(18) 0.3295(17) 1.0263(16) 0.046(6) Uiso 1 1 d .
C1D C 0.97962(14) 0.21440(13) 1.08092(13) 0.0276(3) Uani 1 1 d .
C2D C 1.06937(14) 0.26714(13) 1.18702(13) 0.0281(3) Uani 1 1 d .
C3D C 0.99579(14) 0.37184(13) 1.16348(13) 0.0299(3) Uani 1 1 d .
C4D C 0.91996(14) 0.39357(14) 1.10534(13) 0.0289(3) Uani 1 1 d .
H4D H 0.8733(15) 0.4648(16) 1.0894(13) 0.035(5) Uiso 1 1 d .
F1E F 0.30700(10) 0.42459(9) 0.48946(9) 0.0470(3) Uani 1 1 d .
O1E O 0.56466(10) 0.02271(9) 0.58393(10) 0.0345(3) Uani 1 1 d .
O2E O 0.44820(11) 0.36579(10) 0.62538(10) 0.0411(3) Uani 1 1 d .
N1E N 0.50441(12) 0.19370(11) 0.60562(11) 0.0288(3) Uani 1 1 d .
H1E H 0.5550(18) 0.1762(17) 0.6522(17) 0.055(6) Uiso 1 1 d .
N2E N 0.43165(12) 0.14300(12) 0.49842(11) 0.0306(3) Uani 1 1 d .
H2E H 0.4302(16) 0.0887(17) 0.4674(16) 0.047(5) Uiso 1 1 d .
C1E C 0.50307(14) 0.11461(13) 0.56392(12) 0.0280(3) Uani 1 1 d .
C2E C 0.44096(14) 0.29958(14) 0.58575(13) 0.0299(3) Uani 1 1 d .
C3E C 0.36911(14) 0.32181(14) 0.51390(13) 0.0321(4) Uani 1 1 d .
C4E C 0.36573(15) 0.24625(15) 0.47274(14) 0.0329(4) Uani 1 1 d .
H4E H 0.3228(16) 0.2601(15) 0.4242(15) 0.036(5) Uiso 1 1 d .
F1F F -0.42395(9) 0.46177(8) 0.26703(8) 0.0413(3) Uani 1 1 d .
O1F O -0.12215(11) 0.14607(10) 0.45743(10) 0.0388(3) Uani 1 1 d .
O2F O -0.37016(11) 0.25237(10) 0.24557(10) 0.0391(3) Uani 1 1 d .
N1F N -0.24841(11) 0.19914(12) 0.35366(11) 0.0282(3) Uani 1 1 d .
H1F H -0.2300(16) 0.1273(17) 0.3486(15) 0.039(5) Uiso 1 1 d .
N2F N -0.22058(13) 0.32196(12) 0.42639(11) 0.0314(3) Uani 1 1 d .
H2F H -0.1787(19) 0.3371(18) 0.4645(17) 0.060(6) Uiso 1 1 d .
C1F C -0.19258(14) 0.21841(14) 0.41548(13) 0.0286(3) Uani 1 1 d .
C2F C -0.32620(14) 0.27628(14) 0.30108(13) 0.0291(3) Uani 1 1 d .
C3F C -0.34841(14) 0.38314(13) 0.31711(13) 0.0295(3) Uani 1 1 d .
C4F C -0.29613(15) 0.40424(15) 0.37661(14) 0.0318(4) Uani 1 1 d .
H4F H -0.3116(16) 0.4757(16) 0.3877(15) 0.043(5) Uiso 1 1 d .
O1 O -0.08218(14) 0.35620(13) 0.52943(14) 0.0402(3) Uani 1 1 d .
O2 O 0.09875(14) 0.50607(13) 0.36122(12) 0.0436(3) Uani 1 1 d .
O3 O 0.27404(15) 0.40423(15) 0.23337(15) 0.0603(4) Uani 1 1 d .
O4 O 0.50824(16) 0.38696(14) 0.09395(16) 0.0629(4) Uani 1 1 d .
O5 O 0.75790(13) 0.35865(13) 0.93514(12) 0.0470(3) Uani 1 1 d .
H1O1 H -0.042(2) 0.300(2) 0.5726(19) 0.062(7) Uiso 1 1 d .
HA01 H -0.101(6) 0.407(6) 0.557(6) 0.10(2) Uiso 0.5 1 d P
HB01 H -0.019(4) 0.402(4) 0.469(4) 0.030(9) Uiso 0.5 1 d P
H1O2 H 0.164(2) 0.467(2) 0.321(2) 0.074(7) Uiso 1 1 d .
HA02 H 0.109(4) 0.563(4) 0.395(4) 0.060(14) Uiso 0.5 1 d P
HB02 H 0.045(5) 0.444(5) 0.405(5) 0.060(13) Uiso 0.5 1 d P
H1O3 H 0.354(3) 0.404(3) 0.185(3) 0.108(11) Uiso 1 1 d .
H2O3 H 0.235(3) 0.345(3) 0.244(2) 0.110(11) Uiso 1 1 d .
H1O4 H 0.582(3) 0.393(3) 0.022(3) 0.135(13) Uiso 1 1 d .
H2O4 H 0.543(3) 0.360(2) 0.139(2) 0.090(10) Uiso 1 1 d .
H1O5 H 0.764(2) 0.304(3) 0.900(2) 0.089(8) Uiso 1 1 d .
H2O5 H 0.758(3) 0.419(3) 0.886(3) 0.127(14) Uiso 1 1 d .

loop_
_atom_site_aniso_label
_atom_site_aniso_U_11
_atom_site_aniso_U_22
_atom_site_aniso_U_33
_atom_site_aniso_U_23
_atom_site_aniso_U_13
_atom_site_aniso_U_12
N1A 0.0329(7) 0.0259(7) 0.0327(7) -0.0122(5) -0.0190(6) 0.0035(6)
N2A 0.0324(7) 0.0278(7) 0.0330(7) -0.0138(6) -0.0188(6) 0.0025(6)
N3A 0.0323(7) 0.0269(7) 0.0347(7) -0.0137(6) -0.0172(6) 0.0024(6)
N4A 0.0476(9) 0.0310(8) 0.0473(8) -0.0211(7) -0.0348(8) 0.0109(7)
N5A 0.0392(8) 0.0304(8) 0.0422(8) -0.0179(6) -0.0261(7) 0.0050(6)
N6A 0.0453(9) 0.0283(8) 0.0483(9) -0.0191(7) -0.0283(7) 0.0080(6)
C1A 0.0302(8) 0.0265(8) 0.0284(8) -0.0115(6) -0.0150(7) 0.0025(6)
C2A 0.0275(8) 0.0269(8) 0.0289(7) -0.0113(6) -0.0121(6) -0.0007(6)
C3A 0.0286(8) 0.0256(8) 0.0314(8) -0.0120(6) -0.0128(7) 0.0008(6)
N1B 0.0302(7) 0.0313(7) 0.0352(7) -0.0178(6) -0.0191(6) 0.0055(6)
N2B 0.0305(7) 0.0267(7) 0.0342(7) -0.0153(6) -0.0192(6) 0.0055(6)
N3B 0.0328(7) 0.0302(7) 0.0361(7) -0.0165(6) -0.0213(6) 0.0066(6)
N4B 0.0372(8) 0.0357(8) 0.0459(8) -0.0244(7) -0.0297(7) 0.0115(6)
N5B 0.0459(9) 0.0316(8) 0.0499(9) -0.0225(7) -0.0347(8) 0.0140(7)
N6B 0.0592(10) 0.0445(9) 0.0625(10) -0.0353(8) -0.0481(9) 0.0231(8)
C1B 0.0264(8) 0.0293(8) 0.0294(8) -0.0131(6) -0.0130(6) 0.0000(6)
C2B 0.0279(8) 0.0301(8) 0.0309(8) -0.0129(7) -0.0141(7) 0.0011(6)
C3B 0.0302(8) 0.0319(8) 0.0333(8) -0.0163(7) -0.0162(7) 0.0039(7)
F1C 0.0456(6) 0.0317(5) 0.0557(6) -0.0282(4) -0.0298(5) 0.0125(4)
O1C 0.0329(6) 0.0280(6) 0.0429(6) -0.0194(5) -0.0243(5) 0.0089(5)
O2C 0.0365(6) 0.0287(6) 0.0465(6) -0.0187(5) -0.0271(5) 0.0119(5)
N1C 0.0287(7) 0.0247(6) 0.0341(7) -0.0144(5) -0.0188(6) 0.0059(5)
N2C 0.0298(7) 0.0263(7) 0.0362(7) -0.0153(6) -0.0210(6) 0.0061(6)
C1C 0.0249(8) 0.0252(8) 0.0291(8) -0.0114(6) -0.0135(6) 0.0017(6)
C2C 0.0271(8) 0.0232(7) 0.0316(8) -0.0120(6) -0.0142(7) 0.0033(6)
C3C 0.0302(8) 0.0263(8) 0.0357(8) -0.0178(7) -0.0147(7) 0.0040(6)
C4C 0.0308(8) 0.0303(8) 0.0373(8) -0.0183(7) -0.0180(7) 0.0023(7)
F1D 0.0487(6) 0.0351(5) 0.0620(6) -0.0302(5) -0.0318(5) 0.0098(4)
O1D 0.0424(7) 0.0346(6) 0.0461(7) -0.0217(5) -0.0273(6) 0.0059(5)
O2D 0.0420(7) 0.0346(6) 0.0476(7) -0.0222(5) -0.0293(6) 0.0088(5)
N1D 0.0321(7) 0.0260(7) 0.0346(7) -0.0142(6) -0.0195(6) 0.0054(6)
N2D 0.0287(7) 0.0309(7) 0.0349(7) -0.0143(6) -0.0181(6) 0.0050(6)
C1D 0.0273(8) 0.0276(8) 0.0309(8) -0.0115(6) -0.0136(7) 0.0001(6)
C2D 0.0302(8) 0.0269(8) 0.0306(8) -0.0123(6) -0.0132(7) 0.0003(6)
C3D 0.0314(8) 0.0281(8) 0.0363(8) -0.0168(7) -0.0138(7) 0.0008(7)
C4D 0.0279(8) 0.0254(8) 0.0323(8) -0.0110(7) -0.0112(7) 0.0032(7)
F1E 0.0559(7) 0.0392(6) 0.0618(6) -0.0259(5) -0.0402(6) 0.0212(5)
O1E 0.0402(7) 0.0327(6) 0.0448(6) -0.0212(5) -0.0273(5) 0.0095(5)
O2E 0.0515(8) 0.0359(7) 0.0547(7) -0.0271(6) -0.0341(6) 0.0144(6)
N1E 0.0320(7) 0.0278(7) 0.0356(7) -0.0159(6) -0.0199(6) 0.0057(6)
N2E 0.0346(8) 0.0317(7) 0.0357(7) -0.0166(6) -0.0219(6) 0.0059(6)
C1E 0.0299(8) 0.0298(8) 0.0292(8) -0.0130(7) -0.0143(7) 0.0009(7)
C2E 0.0306(8) 0.0296(8) 0.0340(8) -0.0142(7) -0.0156(7) 0.0036(7)
C3E 0.0325(9) 0.0292(8) 0.0357(8) -0.0118(7) -0.0183(7) 0.0079(7)
C4E 0.0319(9) 0.0368(9) 0.0348(9) -0.0142(7) -0.0189(7) 0.0042(7)
F1F 0.0479(6) 0.0372(5) 0.0516(6) -0.0220(5) -0.0334(5) 0.0166(4)
O1F 0.0451(7) 0.0359(6) 0.0522(7) -0.0232(5) -0.0338(6) 0.0122(5)
O2F 0.0428(7) 0.0403(7) 0.0521(7) -0.0271(6) -0.0307(6) 0.0120(5)
N1F 0.0309(7) 0.0258(7) 0.0362(7) -0.0159(6) -0.0182(6) 0.0047(6)
N2F 0.0367(8) 0.0300(7) 0.0383(7) -0.0175(6) -0.0219(6) 0.0046(6)
C1F 0.0292(8) 0.0296(8) 0.0322(8) -0.0140(7) -0.0143(7) 0.0002(7)
C2F 0.0262(8) 0.0338(9) 0.0299(8) -0.0136(7) -0.0126(7) 0.0020(7)
C3F 0.0306(8) 0.0276(8) 0.0324(8) -0.0123(7) -0.0153(7) 0.0054(7)
C4F 0.0341(9) 0.0308(9) 0.0369(9) -0.0176(7) -0.0165(7) 0.0055(7)
O1 0.0486(8) 0.0351(7) 0.0537(8) -0.0221(7) -0.0341(8) 0.0080(7)
O2 0.0527(8) 0.0371(7) 0.0544(8) -0.0241(7) -0.0283(7) 0.0057(7)
O3 0.0498(9) 0.0773(11) 0.0825(11) -0.0557(9) -0.0246(8) 0.0005(8)
O4 0.0729(11) 0.0602(10) 0.0761(11) -0.0257(8) -0.0490(10) -0.0001(8)
O5 0.0626(9) 0.0390(8) 0.0545(8) -0.0231(7) -0.0351(7) 0.0089(7)

loop_
_atom_type_symbol
_atom_type_description
_atom_type_scat_dispersion_real
_atom_type_scat_dispersion_imag
_atom_type_scat_source
C C 0.0033 0.0016 'International Tables Vol C Tables 4.2.6.8 and 6.1.1.4'
H H 0 0 'International Tables Vol C Tables 4.2.6.8 and 6.1.1.4'
N N 0.0061 0.0033 'International Tables Vol C Tables 4.2.6.8 and 6.1.1.4'
O O 0.0106 0.006 'International Tables Vol C Tables 4.2.6.8 and 6.1.1.4'
F F 0.0171 0.0103 'International Tables Vol C Tables 4.2.6.8 and 6.1.1.4'

loop_
_geom_angle_atom_site_label_1
_geom_angle_atom_site_label_2
_geom_angle_atom_site_label_3
_geom_angle
C3A N1A C1A 114.49(13)
C1A N2A C2A 115.08(13)
C3A N3A C2A 114.58(13)
C1A N4A H4A1 120.4(13)
C1A N4A H4A2 122.1(12)
H4A1 N4A H4A2 116.8(18)
C2A N5A H5A1 119.5(13)
C2A N5A H5A2 121.6(11)
H5A1 N5A H5A2 118.5(17)
C3A N6A H6A1 119.6(14)
C3A N6A H6A2 118.9(12)
H6A1 N6A H6A2 121.4(19)
N4A C1A N2A 117.48(14)
N4A C1A N1A 117.40(14)
N2A C1A N1A 125.10(14)
N5A C2A N2A 117.09(14)
N5A C2A N3A 117.90(14)
N2A C2A N3A 125.00(14)
N6A C3A N3A 117.48(14)
N6A C3A N1A 116.80(14)
N3A C3A N1A 125.72(13)
C1B N1B C3B 114.49(13)
C1B N2B C2B 114.82(13)
C3B N3B C2B 114.83(13)
C1B N4B H4B1 119.6(13)
C1B N4B H4B2 118.1(12)
H4B1 N4B H4B2 122.3(18)
C2B N5B H5B1 122.1(14)
C2B N5B H5B2 119.5(13)
H5B1 N5B H5B2 118.2(19)
C3B N6B H6B1 121.4(12)
C3B N6B H6B2 120.8(13)
H6B1 N6B H6B2 117.1(18)
N4B C1B N2B 117.55(14)
N4B C1B N1B 117.04(14)
N2B C1B N1B 125.41(14)
N5B C2B N3B 117.71(14)
N5B C2B N2B 117.27(14)
N3B C2B N2B 125.01(14)
N6B C3B N3B 117.66(14)
N6B C3B N1B 116.93(14)
N3B C3B N1B 125.40(14)
C1C N1C C2C 125.53(13)
C1C N1C H1C 115.2(12)
C2C N1C H1C 119.3(12)
C1C N2C C4C 122.87(13)
C1C N2C H2C 119.6(13)
C4C N2C H2C 117.3(13)
O1C C1C N2C 122.26(13)
O1C C1C N1C 121.58(14)
N2C C1C N1C 116.16(13)
O2C C2C N1C 121.83(14)
O2C C2C C3C 124.73(14)
N1C C2C C3C 113.44(13)
C4C C3C F1C 121.30(14)
C4C C3C C2C 122.50(14)
F1C C3C C2C 116.16(13)
C3C C4C N2C 119.48(15)
C3C C4C H4C 122.9(10)
N2C C4C H4C 117.5(10)
C2D N1D C1D 125.92(13)
C2D N1D H1D 119.7(13)
C1D N1D H1D 114.4(13)
C1D N2D C4D 122.86(14)
C1D N2D H2D 116.5(13)
C4D N2D H2D 120.6(13)
O1D C1D N2D 123.40(14)
O1D C1D N1D 121.20(14)
N2D C1D N1D 115.40(14)
O2D C2D N1D 121.25(14)
O2D C2D C3D 125.08(14)
N1D C2D C3D 113.67(14)
C4D C3D F1D 121.33(14)
C4D C3D C2D 122.07(15)
F1D C3D C2D 116.59(13)
C3D C4D N2D 119.92(15)
C3D C4D H4D 120.3(11)
N2D C4D H4D 119.7(11)
C1E N1E C2E 125.77(13)
C1E N1E H1E 118.3(12)
C2E N1E H1E 116.0(12)
C1E N2E C4E 122.55(14)
C1E N2E H2E 117.6(11)
C4E N2E H2E 119.8(11)
O1E C1E N2E 121.99(14)
O1E C1E N1E 121.66(14)
N2E C1E N1E 116.34(14)
O2E C2E N1E 121.59(14)
O2E C2E C3E 125.05(14)
N1E C2E C3E 113.36(14)
C4E C3E F1E 121.63(14)
C4E C3E C2E 122.09(15)
F1E C3E C2E 116.27(14)
C3E C4E N2E 119.87(15)
C3E C4E H4E 123.5(11)
N2E C4E H4E 116.6(11)
C2F N1F C1F 125.57(14)
C2F N1F H1F 119.6(11)
C1F N1F H1F 114.8(11)
C1F N2F C4F 122.66(14)
C1F N2F H2F 115.8(13)
C4F N2F H2F 121.2(13)
O1F C1F N2F 122.62(14)
O1F C1F N1F 121.47(14)
N2F C1F N1F 115.91(14)
O2F C2F N1F 121.05(15)
O2F C2F C3F 125.13(14)
N1F C2F C3F 113.82(14)
C4F C3F F1F 121.86(14)
C4F C3F C2F 122.03(14)
F1F C3F C2F 116.10(14)
C3F C4F N2F 119.96(15)
C3F C4F H4F 121.9(11)
N2F C4F H4F 118.1(11)
H1O1 O1 HA01 104(4)
H1O1 O1 HB01 102(2)
HA01 O1 HB01 90(4)
H1O2 O2 HA02 125(3)
H1O2 O2 HB02 98(3)
HA02 O2 HB02 122(4)
H1O3 O3 H2O3 110(3)
H1O4 O4 H2O4 97(2)
H1O5 O5 H2O5 102(3)

loop_
_geom_bond_atom_site_label_1
_geom_bond_atom_site_label_2
_geom_bond_distance
N1A C3A 1.349(2)
N1A C1A 1.3527(19)
N2A C1A 1.3454(19)
N2A C2A 1.350(2)
N3A C3A 1.344(2)
N3A C2A 1.3525(19)
N4A C1A 1.337(2)
N4A H4A1 0.94(2)
N4A H4A2 0.92(2)
N5A C2A 1.329(2)
N5A H5A1 0.93(2)
N5A H5A2 0.93(2)
N6A C3A 1.338(2)
N6A H6A1 0.83(2)
N6A H6A2 0.94(2)
N1B C1B 1.350(2)
N1B C3B 1.351(2)
N2B C1B 1.343(2)
N2B C2B 1.3548(19)
N3B C3B 1.347(2)
N3B C2B 1.347(2)
N4B C1B 1.338(2)
N4B H4B1 0.88(2)
N4B H4B2 0.94(2)
N5B C2B 1.332(2)
N5B H5B1 0.84(2)
N5B H5B2 0.87(2)
N6B C3B 1.334(2)
N6B H6B1 0.91(2)
N6B H6B2 0.94(2)
F1C C3C 1.3543(17)
O1C C1C 1.2363(18)
O2C C2C 1.2260(18)
N1C C1C 1.3715(19)
N1C C2C 1.384(2)
N1C H1C 0.97(2)
N2C C1C 1.362(2)
N2C C4C 1.367(2)
N2C H2C 0.90(2)
C2C C3C 1.440(2)
C3C C4C 1.332(2)
C4C H4C 0.930(18)
F1D C3D 1.3463(18)
O1D C1D 1.2232(19)
O2D C2D 1.2320(19)
N1D C2D 1.375(2)
N1D C1D 1.388(2)
N1D H1D 0.94(2)
N2D C1D 1.362(2)
N2D C4D 1.365(2)
N2D H2D 0.86(2)
C2D C3D 1.434(2)
C3D C4D 1.341(2)
C4D H4D 0.955(18)
F1E C3E 1.3489(18)
O1E C1E 1.2403(19)
O2E C2E 1.2198(19)
N1E C1E 1.368(2)
N1E C2E 1.387(2)
N1E H1E 0.97(2)
N2E C1E 1.361(2)
N2E C4E 1.376(2)
N2E H2E 0.97(2)
C2E C3E 1.449(2)
C3E C4E 1.329(2)
C4E H4E 0.930(19)
F1F C3F 1.3488(18)
O1F C1F 1.2252(19)
O2F C2F 1.2336(19)
N1F C2F 1.377(2)
N1F C1F 1.380(2)
N1F H1F 0.93(2)
N2F C1F 1.361(2)
N2F C4F 1.366(2)
N2F H2F 0.94(2)
C2F C3F 1.436(2)
C3F C4F 1.333(2)
C4F H4F 0.962(19)
O1 H1O1 0.90(3)
O1 HA01 0.84(9)
O1 HB01 0.94(6)
O2 H1O2 0.98(3)
O2 HA02 1.06(6)
O2 HB02 0.95(7)
O3 H1O3 0.94(3)
O3 H2O3 0.89(3)
O4 H1O4 1.04(3)
O4 H2O4 0.80(3)
O5 H1O5 0.99(3)
O5 H2O5 0.77(3)

loop_
_geom_hbond_atom_site_label_D
_geom_hbond_atom_site_label_H
_geom_hbond_atom_site_label_A
_geom_hbond_distance_DH
_geom_hbond_distance_HA
_geom_hbond_distance_DA
_geom_hbond_angle_DHA
_geom_hbond_site_symmetry_A
N4A H4A1 O2D 0.94(2) 1.98(2) 2.9127(18) 177.5(18) 2_757
N4A H4A2 O1E 0.92(2) 1.99(2) 2.9021(18) 179.4(18) .
N5A H5A1 O1D 0.93(2) 1.99(2) 2.9228(19) 176.7(18) 2_757
N5A H5A2 O1D 0.93(2) 2.05(2) 2.8635(18) 144.7(16) .
N6A H6A2 O2E 0.94(2) 2.04(2) 2.977(2) 170.0(17) .
N4B H4B1 O1C 0.88(2) 2.03(2) 2.9080(18) 173.8(18) .
N4B H4B2 O2F 0.94(2) 2.02(2) 2.9608(19) 177.3(18) 2_556
N5B H5B1 O2 0.84(2) 2.19(2) 3.027(2) 174.2(19) 2_566
N5B H5B2 O2C 0.87(2) 2.11(2) 2.9731(19) 170.4(17) .
N6B H6B1 O1F 0.91(2) 2.09(2) 2.8961(19) 148.4(17) .
N6B H6B2 O1F 0.94(2) 1.95(2) 2.8836(19) 178.2(19) 2_556
N1C H1C N2B 0.97(2) 1.91(2) 2.8854(18) 177.2(18) .
N2C H2C O1C 0.90(2) 1.87(2) 2.7724(16) 173.9(18) 2_657
N1D H1D N2A 0.94(2) 1.95(2) 2.8822(18) 176.4(18) 2_757
N2D H2D O5 0.86(2) 1.99(2) 2.8579(19) 178.5(19) .
N1E H1E N1A 0.97(2) 1.92(2) 2.8876(18) 174.1(18) .
N2E H2E O1E 0.97(2) 1.83(2) 2.7926(17) 175.0(17) 2_656
N1F H1F N1B 0.93(2) 1.96(2) 2.8771(19) 172.0(16) 2_556
N2F H2F O1 0.94(2) 1.81(2) 2.7431(19) 172.6(19) .
O1 H1O1 N3B 0.90(3) 1.91(3) 2.8079(18) 173(2) .
O1 HA01 O2 0.84(9) 1.91(9) 2.7170(19) 160(6) 2_566
O1 HB01 O2 0.94(6) 1.84(6) 2.775(2) 172(3) .
O2 H1O2 O3 0.98(3) 1.76(3) 2.733(2) 172(2) .
O2 HA02 O1 1.06(6) 1.69(6) 2.7170(19) 163(4) 2_566
O2 HB02 O1 0.95(7) 1.88(7) 2.775(2) 156(4) .
O3 H1O3 O4 0.94(3) 1.85(3) 2.790(3) 173(3) .
O3 H2O3 O2D 0.89(3) 1.91(3) 2.786(2) 168(3) 1_454
O4 H1O4 O5 1.04(3) 2.07(3) 3.056(2) 156(3) 1_554
O4 H2O4 O2F 0.80(3) 1.99(3) 2.762(2) 163(3) 1_655
O5 H1O5 N3A 0.99(3) 1.89(3) 2.8724(19) 172(2) .
O5 H2O5 O3 0.77(3) 2.20(3) 2.964(2) 170(3) 2_666

loop_
_geom_torsion_atom_site_label_1
_geom_torsion_atom_site_label_2
_geom_torsion_atom_site_label_3
_geom_torsion_atom_site_label_4
_geom_torsion
C2A N2A C1A N4A -177.57(14)
C2A N2A C1A N1A 1.1(2)
C3A N1A C1A N4A 178.93(14)
C3A N1A C1A N2A 0.3(2)
C1A N2A C2A N5A 177.79(14)
C1A N2A C2A N3A -1.5(2)
C3A N3A C2A N5A -178.79(14)
C3A N3A C2A N2A 0.5(2)
C2A N3A C3A N6A -179.44(14)
C2A N3A C3A N1A 1.1(2)
C1A N1A C3A N6A 179.07(14)
C1A N1A C3A N3A -1.5(2)
C2B N2B C1B N4B 179.64(14)
C2B N2B C1B N1B 0.4(2)
C3B N1B C1B N4B -177.92(14)
C3B N1B C1B N2B 1.3(2)
C3B N3B C2B N5B -179.85(15)
C3B N3B C2B N2B 1.2(2)
C1B N2B C2B N5B 179.25(14)
C1B N2B C2B N3B -1.8(2)
C2B N3B C3B N6B -178.48(15)
C2B N3B C3B N1B 0.8(2)
C1B N1B C3B N6B 177.34(15)
C1B N1B C3B N3B -2.0(2)
C4C N2C C1C O1C -178.87(15)
C4C N2C C1C N1C 1.5(2)
C2C N1C C1C O1C 179.45(14)
C2C N1C C1C N2C -0.9(2)
C1C N1C C2C O2C -178.45(14)
C1C N1C C2C C3C 0.6(2)
O2C C2C C3C C4C 178.16(16)
N1C C2C C3C C4C -0.9(2)
O2C C2C C3C F1C 0.4(2)
N1C C2C C3C F1C -178.60(12)
F1C C3C C4C N2C 179.10(14)
C2C C3C C4C N2C 1.5(2)
C1C N2C C4C C3C -1.8(2)
C4D N2D C1D O1D -175.26(15)
C4D N2D C1D N1D 4.1(2)
C2D N1D C1D O1D 174.32(15)
C2D N1D C1D N2D -5.0(2)
C1D N1D C2D O2D -176.46(14)
C1D N1D C2D C3D 3.2(2)
O2D C2D C3D C4D 179.23(16)
N1D C2D C3D C4D -0.5(2)
O2D C2D C3D F1D 0.4(2)
N1D C2D C3D F1D -179.31(13)
F1D C3D C4D N2D 178.56(14)
C2D C3D C4D N2D -0.3(2)
C1D N2D C4D C3D -1.7(2)
C4E N2E C1E O1E -177.97(15)
C4E N2E C1E N1E 1.3(2)
C2E N1E C1E O1E 178.46(14)
C2E N1E C1E N2E -0.8(2)
C1E N1E C2E O2E -179.22(16)
C1E N1E C2E C3E 0.1(2)
O2E C2E C3E C4E 179.53(17)
N1E C2E C3E C4E 0.3(2)
O2E C2E C3E F1E 0.5(2)
N1E C2E C3E F1E -178.72(13)
F1E C3E C4E N2E 179.13(14)
C2E C3E C4E N2E 0.2(3)
C1E N2E C4E C3E -1.0(2)
C4F N2F C1F O1F 177.85(15)
C4F N2F C1F N1F -2.1(2)
C2F N1F C1F O1F -178.24(15)
C2F N1F C1F N2F 1.7(2)
C1F N1F C2F O2F 178.56(15)
C1F N1F C2F C3F -1.1(2)
O2F C2F C3F C4F -178.77(16)
N1F C2F C3F C4F 0.8(2)
O2F C2F C3F F1F 0.3(2)
N1F C2F C3F F1F 179.88(12)
F1F C3F C4F N2F 179.71(14)
C2F C3F C4F N2F -1.3(2)
C1F N2F C4F C3F 2.0(2)
